data_7024810
loop_
_publ_author_name
'Panda, Manas K.'
'Shaikh, Mobin M.'
'Ghosh, Prasenjit'

_publ_section_title
;
 Controlled oxidation of organic sulfides to sulfoxides under ambient
 conditions by a series of titanium isopropoxide complexes using
 environmentally benign H2O2 as an oxidant.
;
_journal_issue 9
_journal_name_full 'Dalton transactions (Cambridge, England : 2003)'
_journal_page_first 2428
_journal_page_last 2440
_journal_paper_doi 10.1039/b921720g
_journal_volume 39
_journal_year 2010
_chemical_formula_sum 'C62 H80 N2 O8 Ti'
_chemical_formula_weight 1029.18
_chemical_name_systematic
;
?
;
_space_group_IT_number 2
_symmetry_cell_setting triclinic
_symmetry_space_group_name_Hall '-P 1'
_symmetry_space_group_name_H-M 'P -1'
_atom_sites_solution_hydrogens geom
_atom_sites_solution_primary direct
_atom_sites_solution_secondary difmap
_audit_creation_method SHELXL-97
_cell_angle_alpha 62.844(4)
_cell_angle_beta 86.881(3)
_cell_angle_gamma 70.612(3)
_cell_formula_units_Z 2
_cell_length_a 11.8560(3)
_cell_length_b 16.7553(6)
_cell_length_c 16.9088(6)
_cell_measurement_reflns_used 10244
_cell_measurement_temperature 150(2)
_cell_measurement_theta_max 32.5405
_cell_measurement_theta_min 3.0571
_cell_volume 2800.3(2)
_computing_cell_refinement 'CrysAlis RED, Oxford Diffraction Ltd.,'
_computing_data_collection 'CrysAlis CCD, Oxford Diffraction Ltd.,'
_computing_data_reduction 'CrysAlis RED, Oxford Diffraction Ltd.,'
_computing_molecular_graphics Ortep3
_computing_publication_material Shelx97
_computing_structure_refinement 'SHELXL-97 (Sheldrick, 1997)'
_computing_structure_solution 'SHELXS-97 (Sheldrick, 1997)'
_diffrn_ambient_temperature 150(2)
_diffrn_detector_area_resol_mean 15.9948
_diffrn_measured_fraction_theta_full 0.993
_diffrn_measured_fraction_theta_max 0.993
_diffrn_measurement_device_type 'OXFORD DIFFRACTION XCALIBUR-S'
_diffrn_measurement_method \w/q-scan
_diffrn_radiation_monochromator graphite
_diffrn_radiation_source 'Enhance (Mo) X-ray Source'
_diffrn_radiation_type MoK\a
_diffrn_radiation_wavelength 0.71073
_diffrn_reflns_av_R_equivalents 0.0389
_diffrn_reflns_av_sigmaI/netI 0.0603
_diffrn_reflns_limit_h_max 14
_diffrn_reflns_limit_h_min -14
_diffrn_reflns_limit_k_max 19
_diffrn_reflns_limit_k_min -19
_diffrn_reflns_limit_l_max 20
_diffrn_reflns_limit_l_min -20
_diffrn_reflns_number 25227
_diffrn_reflns_theta_full 25.00
_diffrn_reflns_theta_max 25.00
_diffrn_reflns_theta_min 3.06
_exptl_absorpt_coefficient_mu 0.209
_exptl_absorpt_correction_T_max 0.9555
_exptl_absorpt_correction_T_min 0.9343
_exptl_absorpt_correction_type multi-scan
_exptl_absorpt_process_details
;
CrysAlis RED, Oxford Diffraction Ltd.,
Version 1.171.31.7 (release 18-10-2006 CrysAlis171 .NET)
(compiled Oct 18 2006,16:28:17)
Empirical absorption correction using spherical harmonics,
implemented in SCALE3 ABSPACK scaling algorithm.
;
_exptl_crystal_colour yellow
_exptl_crystal_density_diffrn 1.221
_exptl_crystal_density_method 'not measured'
_exptl_crystal_description block
_exptl_crystal_F_000 1104
_exptl_crystal_size_max 0.33
_exptl_crystal_size_mid 0.28
_exptl_crystal_size_min 0.22
_refine_diff_density_max 0.671
_refine_diff_density_min -0.366
_refine_diff_density_rms 0.049
_refine_ls_extinction_method none
_refine_ls_goodness_of_fit_ref 0.945
_refine_ls_hydrogen_treatment riding
_refine_ls_matrix_type full
_refine_ls_number_parameters 672
_refine_ls_number_reflns 9773
_refine_ls_number_restraints 0
_refine_ls_restrained_S_all 0.945
_refine_ls_R_factor_all 0.0822
_refine_ls_R_factor_gt 0.0488
_refine_ls_shift/su_max 0.000
_refine_ls_shift/su_mean 0.000
_refine_ls_structure_factor_coef Fsqd
_refine_ls_weighting_details 'calc w=1/[\s^2^(Fo^2^)+(0.0811P)^2^+0.0000P] where P=(Fo^2^+2Fc^2^)/3'
_refine_ls_weighting_scheme calc
_refine_ls_wR_factor_gt 0.1188
_refine_ls_wR_factor_ref 0.1307
_reflns_number_gt 6751
_reflns_number_total 9773
_reflns_threshold_expression >2sigma(I)
_cod_data_source_file b921720g.txt
_cod_data_source_block pg194
_cod_depositor_comments
;
The following automatic conversions were performed:

'_symmetry_cell_setting' value 'Triclinic' changed to 'triclinic'
according to /home/saulius/struct/CIF-dictionaries/cif_core.dic
dictionary named 'cif_core.dic' version 2.4.2 from 2011-04-26.

Automatic conversion script
Id: cif_fix_values 1891 2012-01-12 08:04:46Z andrius 
;
_cod_original_cell_volume 2800.27(16)
_cod_database_code 7024810

loop_
_symmetry_equiv_pos_as_xyz
'x, y, z'
'-x, -y, -z'

loop_
_atom_site_label
_atom_site_type_symbol
_atom_site_fract_x
_atom_site_fract_y
_atom_site_fract_z
_atom_site_U_iso_or_equiv
_atom_site_adp_type
_atom_site_occupancy
_atom_site_symmetry_multiplicity
_atom_site_calc_flag
_atom_site_refinement_flags
Ti1 Ti 0.60337(4) 0.35061(3) 0.32895(3) 0.01825(13) Uani 1 1 d .
O1 O 0.68701(13) 0.42248(11) 0.34391(10) 0.0204(4) Uani 1 1 d .
O2 O 0.50864(14) 0.35009(12) 0.41705(11) 0.0248(4) Uani 1 1 d .
O3 O 0.08503(17) 0.80998(14) -0.03083(13) 0.0442(5) Uani 1 1 d .
O4 O -0.02687(18) 0.86753(15) 0.06114(17) 0.0562(6) Uani 1 1 d .
O5 O 0.51489(14) 0.29439(12) 0.29253(10) 0.0208(4) Uani 1 1 d .
O6 O 0.73595(14) 0.24365(12) 0.37809(11) 0.0264(4) Uani 1 1 d .
O7 O 1.07788(15) 0.32059(13) -0.01463(12) 0.0335(4) Uani 1 1 d .
O8 O 1.00122(16) 0.46889(14) -0.13948(12) 0.0362(5) Uani 1 1 d .
N1 N 0.47023(16) 0.51182(14) 0.23090(12) 0.0191(4) Uani 1 1 d .
N2 N 0.65873(16) 0.38733(14) 0.18127(12) 0.0192(4) Uani 1 1 d .
C1 C 0.6941(2) 0.50933(17) 0.31693(15) 0.0201(5) Uani 1 1 d .
C2 C 0.8031(2) 0.52012(18) 0.33262(15) 0.0209(5) Uani 1 1 d .
C3 C 0.8032(2) 0.61364(19) 0.29588(16) 0.0242(6) Uani 1 1 d .
H3 H 0.8753 0.6228 0.3051 0.029 Uiso 1 1 calc R
C4 C 0.7033(2) 0.69423(18) 0.24651(16) 0.0250(6) Uani 1 1 d .
C5 C 0.5965(2) 0.68050(18) 0.23788(16) 0.0237(6) Uani 1 1 d .
H5 H 0.5261 0.7345 0.2071 0.028 Uiso 1 1 calc R
C6 C 0.5903(2) 0.58944(17) 0.27332(15) 0.0202(5) Uani 1 1 d .
C7 C 0.9118(2) 0.43365(19) 0.39507(17) 0.0255(6) Uani 1 1 d .
C8 C 0.8746(2) 0.3941(2) 0.49003(17) 0.0349(7) Uani 1 1 d .
H8A H 0.8515 0.4440 0.5089 0.052 Uiso 1 1 calc R
H8B H 0.9424 0.3394 0.5313 0.052 Uiso 1 1 calc R
H8C H 0.8061 0.3735 0.4905 0.052 Uiso 1 1 calc R
C9 C 0.9514(2) 0.3549(2) 0.36643(19) 0.0313(6) Uani 1 1 d .
H9A H 0.8866 0.3291 0.3717 0.047 Uiso 1 1 calc R
H9B H 1.0237 0.3036 0.4051 0.047 Uiso 1 1 calc R
H9C H 0.9691 0.3815 0.3042 0.047 Uiso 1 1 calc R
C10 C 1.0213(2) 0.4626(2) 0.3969(2) 0.0375(7) Uani 1 1 d .
H10A H 1.0450 0.4896 0.3365 0.056 Uiso 1 1 calc R
H10B H 1.0883 0.4063 0.4372 0.056 Uiso 1 1 calc R
H10C H 1.0003 0.5105 0.4184 0.056 Uiso 1 1 calc R
C11 C 0.7119(3) 0.7928(2) 0.2029(2) 0.0386(7) Uani 1 1 d .
H11A H 0.7532 0.8023 0.1492 0.058 Uiso 1 1 calc R
H11B H 0.7573 0.7994 0.2450 0.058 Uiso 1 1 calc R
H11C H 0.6308 0.8409 0.1861 0.058 Uiso 1 1 calc R
C12 C 0.5052(3) 0.3672(3) 0.4917(2) 0.0562(10) Uani 1 1 d .
H12 H 0.5324 0.4232 0.4726 0.067 Uiso 1 1 calc R
C13 C 0.3758(3) 0.4004(3) 0.5082(2) 0.0684(11) Uani 1 1 d .
H13A H 0.3289 0.4566 0.4538 0.103 Uiso 1 1 calc R
H13B H 0.3712 0.4171 0.5571 0.103 Uiso 1 1 calc R
H13C H 0.3430 0.3491 0.5245 0.103 Uiso 1 1 calc R
C14 C 0.5863(3) 0.2910(3) 0.5690(2) 0.0687(11) Uani 1 1 d .
H14A H 0.5600 0.2354 0.5935 0.103 Uiso 1 1 calc R
H14B H 0.5866 0.3120 0.6143 0.103 Uiso 1 1 calc R
H14C H 0.6677 0.2733 0.5518 0.103 Uiso 1 1 calc R
C15 C 0.4711(2) 0.57604(18) 0.26966(16) 0.0219(5) Uani 1 1 d .
H15A H 0.4480 0.5496 0.3311 0.026 Uiso 1 1 calc R
H15B H 0.4090 0.6395 0.2337 0.026 Uiso 1 1 calc R
C16 C 0.34464(19) 0.50889(17) 0.22761(16) 0.0207(5) Uani 1 1 d .
H16A H 0.3291 0.4717 0.2896 0.025 Uiso 1 1 calc R
H16B H 0.3424 0.4735 0.1945 0.025 Uiso 1 1 calc R
C17 C 0.2429(2) 0.60430(18) 0.18512(17) 0.0226(5) Uani 1 1 d .
C18 C 0.2148(2) 0.65743(18) 0.09185(16) 0.0238(6) Uani 1 1 d .
H18 H 0.2576 0.6337 0.0534 0.029 Uiso 1 1 calc R
C19 C 0.1238(2) 0.74472(19) 0.05773(18) 0.0294(6) Uani 1 1 d .
C20 C 0.0578(2) 0.77905(19) 0.1124(2) 0.0353(7) Uani 1 1 d .
C21 C 0.0809(2) 0.7285(2) 0.2035(2) 0.0355(7) Uani 1 1 d .
H21 H 0.0348 0.7521 0.2410 0.043 Uiso 1 1 calc R
C22 C 0.1749(2) 0.64074(19) 0.23910(18) 0.0272(6) Uani 1 1 d .
H22 H 0.1935 0.6044 0.3022 0.033 Uiso 1 1 calc R
C23 C -0.0191(3) 0.8841(2) -0.0297(3) 0.0604(10) Uani 1 1 d .
H23A H -0.0926 0.8829 -0.0536 0.072 Uiso 1 1 calc R
H23B H -0.0116 0.9474 -0.0674 0.072 Uiso 1 1 calc R
C24 C 0.5117(2) 0.54723(17) 0.14110(15) 0.0209(5) Uani 1 1 d .
H24A H 0.5768 0.5719 0.1413 0.025 Uiso 1 1 calc R
H24B H 0.4442 0.6005 0.0966 0.025 Uiso 1 1 calc R
C25 C 0.5574(2) 0.46833(17) 0.11502(15) 0.0201(5) Uani 1 1 d .
H25A H 0.4914 0.4456 0.1121 0.024 Uiso 1 1 calc R
H25B H 0.5851 0.4931 0.0550 0.024 Uiso 1 1 calc R
C26 C 0.7736(2) 0.40903(18) 0.17369(15) 0.0204(5) Uani 1 1 d .
H26A H 0.8343 0.3542 0.2228 0.024 Uiso 1 1 calc R
H26B H 0.7580 0.4652 0.1839 0.024 Uiso 1 1 calc R
C27 C 0.8287(2) 0.42894(18) 0.08690(16) 0.0213(5) Uani 1 1 d .
C28 C 0.9293(2) 0.35668(18) 0.08318(16) 0.0232(6) Uani 1 1 d .
H28 H 0.9607 0.2951 0.1333 0.028 Uiso 1 1 calc R
C29 C 0.9798(2) 0.37886(18) 0.00435(16) 0.0235(6) Uani 1 1 d .
C30 C 0.9348(2) 0.46695(19) -0.06983(16) 0.0250(6) Uani 1 1 d .
C31 C 0.8382(2) 0.53869(19) -0.06835(17) 0.0274(6) Uani 1 1 d .
H31 H 0.8078 0.5997 -0.1194 0.033 Uiso 1 1 calc R
C32 C 0.7861(2) 0.51832(18) 0.01144(16) 0.0248(6) Uani 1 1 d .
H32 H 0.7193 0.5670 0.0145 0.030 Uiso 1 1 calc R
C33 C 1.0887(2) 0.3754(2) -0.10698(18) 0.0356(7) Uani 1 1 d .
H33A H 1.1705 0.3792 -0.1137 0.043 Uiso 1 1 calc R
H33B H 1.0755 0.3445 -0.1417 0.043 Uiso 1 1 calc R
C34 C 0.6820(2) 0.30169(17) 0.16788(16) 0.0212(5) Uani 1 1 d .
H34A H 0.7416 0.2463 0.2173 0.025 Uiso 1 1 calc R
H34B H 0.7184 0.3127 0.1114 0.025 Uiso 1 1 calc R
C35 C 0.5719(2) 0.27663(17) 0.16420(15) 0.0196(5) Uani 1 1 d .
C36 C 0.5465(2) 0.25993(17) 0.09474(16) 0.0226(5) Uani 1 1 d .
H36 H 0.5985 0.2657 0.0491 0.027 Uiso 1 1 calc R
C37 C 0.4473(2) 0.23498(17) 0.09054(16) 0.0239(6) Uani 1 1 d .
C38 C 0.3772(2) 0.22166(18) 0.16132(16) 0.0252(6) Uani 1 1 d .
H38 H 0.3110 0.2021 0.1603 0.030 Uiso 1 1 calc R
C39 C 0.3993(2) 0.23560(17) 0.23389(16) 0.0226(5) Uani 1 1 d .
C40 C 0.4951(2) 0.26943(17) 0.23141(16) 0.0208(5) Uani 1 1 d .
C41 C 0.4146(2) 0.2236(2) 0.01203(18) 0.0333(6) Uani 1 1 d .
H41A H 0.3384 0.2115 0.0189 0.050 Uiso 1 1 calc R
H41B H 0.4782 0.1697 0.0099 0.050 Uiso 1 1 calc R
H41C H 0.4061 0.2822 -0.0436 0.050 Uiso 1 1 calc R
C42 C 0.3281(2) 0.20956(19) 0.31525(17) 0.0283(6) Uani 1 1 d .
C43 C 0.2242(3) 0.1811(2) 0.3004(2) 0.0440(8) Uani 1 1 d .
H43A H 0.1676 0.2350 0.2494 0.066 Uiso 1 1 calc R
H43B H 0.1825 0.1636 0.3542 0.066 Uiso 1 1 calc R
H43C H 0.2559 0.1263 0.2882 0.066 Uiso 1 1 calc R
C44 C 0.2744(2) 0.2921(2) 0.33842(19) 0.0334(7) Uani 1 1 d .
H44A H 0.3395 0.3082 0.3538 0.050 Uiso 1 1 calc R
H44B H 0.2284 0.2727 0.3895 0.050 Uiso 1 1 calc R
H44C H 0.2210 0.3480 0.2868 0.050 Uiso 1 1 calc R
C45 C 0.4154(3) 0.1241(2) 0.39637(18) 0.0404(7) Uani 1 1 d .
H45A H 0.4492 0.0700 0.3834 0.061 Uiso 1 1 calc R
H45B H 0.3719 0.1057 0.4490 0.061 Uiso 1 1 calc R
H45C H 0.4807 0.1423 0.4081 0.061 Uiso 1 1 calc R
C46 C 0.7754(3) 0.14463(19) 0.40640(19) 0.0355(7) Uani 1 1 d .
H46 H 0.7305 0.1329 0.3668 0.043 Uiso 1 1 calc R
C47 C 0.9094(3) 0.1116(2) 0.3958(2) 0.0552(9) Uani 1 1 d .
H47A H 0.9219 0.1495 0.3339 0.083 Uiso 1 1 calc R
H47B H 0.9374 0.0439 0.4105 0.083 Uiso 1 1 calc R
H47C H 0.9548 0.1202 0.4363 0.083 Uiso 1 1 calc R
C48 C 0.7508(3) 0.0921(2) 0.5015(2) 0.0575(9) Uani 1 1 d .
H48A H 0.7980 0.1002 0.5414 0.086 Uiso 1 1 calc R
H48B H 0.7735 0.0240 0.5189 0.086 Uiso 1 1 calc R
H48C H 0.6649 0.1181 0.5061 0.086 Uiso 1 1 calc R
C49 C 0.6202(5) -0.1059(4) 0.3631(3) 0.1146(18) Uani 1 1 d .
H49A H 0.5481 -0.0486 0.3451 0.172 Uiso 1 1 calc R
H49B H 0.6292 -0.1455 0.4281 0.172 Uiso 1 1 calc R
H49C H 0.6121 -0.1425 0.3334 0.172 Uiso 1 1 calc R
C50 C 0.7249(5) -0.0781(3) 0.3376(3) 0.0789(12) Uani 1 1 d .
C51 C 0.8405(5) -0.1426(3) 0.3803(3) 0.0948(16) Uani 1 1 d .
H51 H 0.8494 -0.2043 0.4276 0.114 Uiso 1 1 calc R
C52 C 0.9397(6) -0.1177(4) 0.3548(4) 0.1055(17) Uani 1 1 d .
H52 H 1.0161 -0.1606 0.3875 0.127 Uiso 1 1 calc R
C53 C 0.9314(6) -0.0303(3) 0.2812(3) 0.1043(17) Uani 1 1 d .
H53 H 1.0008 -0.0146 0.2598 0.125 Uiso 1 1 calc R
C54 C 0.8158(5) 0.0325(3) 0.2413(3) 0.0784(12) Uani 1 1 d .
H54 H 0.8061 0.0942 0.1935 0.094 Uiso 1 1 calc R
C55 C 0.7143(5) 0.0084(3) 0.2685(3) 0.0774(13) Uani 1 1 d .
H55 H 0.6370 0.0527 0.2387 0.093 Uiso 1 1 calc R
C56 C 0.2887(3) 0.9557(3) -0.0407(3) 0.0765(13) Uani 1 1 d .
H56A H 0.2844 0.8960 -0.0351 0.115 Uiso 1 1 calc R
H56B H 0.3572 0.9686 -0.0727 0.115 Uiso 1 1 calc R
H56C H 0.2141 1.0084 -0.0740 0.115 Uiso 1 1 calc R
C57 C 0.3047(3) 0.9468(2) 0.0508(3) 0.0567(10) Uani 1 1 d .
C58 C 0.2653(3) 0.8854(3) 0.1214(4) 0.0773(13) Uani 1 1 d .
H58 H 0.2306 0.8459 0.1129 0.093 Uiso 1 1 calc R
C59 C 0.2742(4) 0.8790(3) 0.2045(4) 0.0831(14) Uani 1 1 d .
H59 H 0.2445 0.8360 0.2523 0.100 Uiso 1 1 calc R
C60 C 0.3263(4) 0.9348(3) 0.2200(3) 0.0751(12) Uani 1 1 d .
H60 H 0.3317 0.9314 0.2774 0.090 Uiso 1 1 calc R
C61 C 0.3698(3) 0.9952(3) 0.1483(3) 0.0644(10) Uani 1 1 d .
H61 H 0.4078 1.0331 0.1566 0.077 Uiso 1 1 calc R
C62 C 0.3585(3) 1.0008(2) 0.0660(3) 0.0545(9) Uani 1 1 d .
H62 H 0.3885 1.0431 0.0177 0.065 Uiso 1 1 calc R

loop_
_atom_site_aniso_label
_atom_site_aniso_U_11
_atom_site_aniso_U_22
_atom_site_aniso_U_33
_atom_site_aniso_U_23
_atom_site_aniso_U_13
_atom_site_aniso_U_12
Ti1 0.0187(2) 0.0193(2) 0.0157(2) -0.00805(19) 0.00198(17) -0.00546(18)
O1 0.0192(8) 0.0221(9) 0.0191(9) -0.0090(7) 0.0016(7) -0.0070(7)
O2 0.0264(9) 0.0308(10) 0.0192(9) -0.0126(8) 0.0067(7) -0.0114(8)
O3 0.0371(11) 0.0301(12) 0.0392(12) -0.0007(10) -0.0103(9) -0.0009(9)
O4 0.0397(12) 0.0331(13) 0.0708(17) -0.0179(12) -0.0068(11) 0.0098(10)
O5 0.0234(8) 0.0249(9) 0.0192(9) -0.0121(8) 0.0063(7) -0.0125(7)
O6 0.0257(9) 0.0213(10) 0.0280(10) -0.0110(8) -0.0023(8) -0.0031(8)
O7 0.0264(10) 0.0406(12) 0.0319(11) -0.0195(9) 0.0118(8) -0.0074(9)
O8 0.0350(10) 0.0468(13) 0.0250(10) -0.0150(9) 0.0125(8) -0.0160(10)
N1 0.0174(10) 0.0222(11) 0.0189(10) -0.0102(9) 0.0018(8) -0.0073(9)
N2 0.0182(10) 0.0208(11) 0.0182(10) -0.0094(9) 0.0029(8) -0.0060(9)
C1 0.0233(12) 0.0237(14) 0.0180(12) -0.0130(11) 0.0054(10) -0.0092(11)
C2 0.0192(12) 0.0286(15) 0.0189(12) -0.0153(11) 0.0048(10) -0.0071(11)
C3 0.0229(13) 0.0354(16) 0.0241(13) -0.0194(12) 0.0072(11) -0.0140(12)
C4 0.0331(14) 0.0259(15) 0.0228(13) -0.0152(12) 0.0091(11) -0.0132(12)
C5 0.0259(13) 0.0261(15) 0.0201(13) -0.0134(12) 0.0033(11) -0.0065(11)
C6 0.0222(12) 0.0242(14) 0.0174(12) -0.0130(11) 0.0039(10) -0.0073(11)
C7 0.0202(12) 0.0307(15) 0.0268(14) -0.0151(12) -0.0005(11) -0.0073(11)
C8 0.0308(15) 0.0390(17) 0.0252(15) -0.0120(13) -0.0050(12) -0.0038(13)
C9 0.0188(13) 0.0376(17) 0.0393(16) -0.0233(14) -0.0024(12) -0.0029(12)
C10 0.0240(14) 0.0415(18) 0.0501(18) -0.0240(15) -0.0044(13) -0.0097(13)
C11 0.0413(17) 0.0317(17) 0.0473(18) -0.0183(14) 0.0091(14) -0.0184(14)
C12 0.0462(19) 0.086(3) 0.0303(18) -0.0331(19) 0.0032(15) -0.0063(18)
C13 0.056(2) 0.092(3) 0.041(2) -0.037(2) 0.0090(17) 0.002(2)
C14 0.061(2) 0.097(3) 0.036(2) -0.031(2) -0.0001(17) -0.011(2)
C15 0.0199(12) 0.0216(14) 0.0227(13) -0.0111(11) 0.0017(10) -0.0042(10)
C16 0.0199(12) 0.0223(14) 0.0205(13) -0.0095(11) 0.0023(10) -0.0089(11)
C17 0.0158(12) 0.0238(14) 0.0295(14) -0.0121(12) 0.0006(10) -0.0083(10)
C18 0.0172(12) 0.0260(14) 0.0278(14) -0.0121(12) 0.0011(11) -0.0073(11)
C19 0.0246(13) 0.0244(15) 0.0330(16) -0.0075(13) -0.0047(12) -0.0082(12)
C20 0.0219(14) 0.0198(15) 0.054(2) -0.0132(14) -0.0037(13) 0.0005(12)
C21 0.0227(14) 0.0419(18) 0.0488(19) -0.0292(16) 0.0089(13) -0.0081(13)
C22 0.0209(13) 0.0336(16) 0.0319(15) -0.0173(13) 0.0058(11) -0.0127(12)
C23 0.048(2) 0.039(2) 0.062(2) -0.0096(18) -0.0138(18) 0.0059(16)
C24 0.0182(12) 0.0232(14) 0.0198(13) -0.0084(11) 0.0017(10) -0.0079(10)
C25 0.0195(12) 0.0230(14) 0.0155(12) -0.0061(11) 0.0002(10) -0.0086(10)
C26 0.0184(12) 0.0257(14) 0.0194(13) -0.0117(11) 0.0020(10) -0.0085(11)
C27 0.0190(12) 0.0262(14) 0.0228(13) -0.0130(11) 0.0023(10) -0.0103(11)
C28 0.0202(12) 0.0256(14) 0.0237(13) -0.0097(11) 0.0026(10) -0.0103(11)
C29 0.0192(12) 0.0296(15) 0.0260(14) -0.0155(12) 0.0044(11) -0.0103(11)
C30 0.0233(13) 0.0382(16) 0.0236(14) -0.0178(13) 0.0085(11) -0.0183(12)
C31 0.0291(14) 0.0294(15) 0.0204(13) -0.0058(12) 0.0007(11) -0.0144(12)
C32 0.0228(13) 0.0251(14) 0.0285(14) -0.0131(12) 0.0060(11) -0.0100(11)
C33 0.0347(15) 0.0478(19) 0.0346(16) -0.0249(15) 0.0162(13) -0.0198(14)
C34 0.0226(12) 0.0212(13) 0.0188(13) -0.0102(11) 0.0056(10) -0.0058(10)
C35 0.0204(12) 0.0156(13) 0.0210(13) -0.0088(11) -0.0007(10) -0.0030(10)
C36 0.0292(13) 0.0178(13) 0.0182(13) -0.0069(11) 0.0045(11) -0.0075(11)
C37 0.0300(14) 0.0169(13) 0.0232(13) -0.0088(11) -0.0022(11) -0.0061(11)
C38 0.0231(13) 0.0241(14) 0.0293(14) -0.0115(12) -0.0009(11) -0.0102(11)
C39 0.0204(12) 0.0182(13) 0.0260(14) -0.0082(11) 0.0007(10) -0.0058(10)
C40 0.0225(12) 0.0169(13) 0.0204(13) -0.0086(11) -0.0012(10) -0.0032(10)
C41 0.0403(16) 0.0351(17) 0.0308(15) -0.0181(13) -0.0007(13) -0.0155(13)
C42 0.0269(13) 0.0299(15) 0.0317(15) -0.0144(13) 0.0078(12) -0.0145(12)
C43 0.0428(17) 0.054(2) 0.052(2) -0.0278(17) 0.0192(15) -0.0332(16)
C44 0.0284(14) 0.0375(17) 0.0379(16) -0.0193(14) 0.0165(12) -0.0149(13)
C45 0.0430(17) 0.0340(17) 0.0288(16) -0.0046(14) 0.0082(13) -0.0103(14)
C46 0.0417(16) 0.0193(15) 0.0369(16) -0.0106(13) -0.0052(13) -0.0027(12)
C47 0.0426(18) 0.042(2) 0.060(2) -0.0230(18) -0.0042(16) 0.0107(15)
C48 0.075(2) 0.0315(19) 0.046(2) -0.0033(16) 0.0001(18) -0.0153(17)
C49 0.123(4) 0.129(5) 0.087(4) -0.060(4) 0.024(3) -0.026(4)
C50 0.109(4) 0.070(3) 0.065(3) -0.034(2) -0.006(3) -0.031(3)
C51 0.113(4) 0.053(3) 0.075(3) -0.012(2) -0.042(3) 0.005(3)
C52 0.117(4) 0.071(4) 0.108(4) -0.034(3) -0.035(4) -0.012(3)
C53 0.158(5) 0.054(3) 0.085(4) -0.038(3) -0.025(3) -0.005(3)
C54 0.118(4) 0.041(2) 0.061(3) -0.021(2) -0.008(3) -0.011(3)
C55 0.126(4) 0.037(2) 0.052(2) -0.017(2) -0.020(2) -0.008(2)
C56 0.059(2) 0.059(3) 0.113(4) -0.057(3) -0.024(2) 0.007(2)
C57 0.0409(18) 0.0316(19) 0.092(3) -0.031(2) -0.0136(19) -0.0002(15)
C58 0.061(2) 0.048(2) 0.107(4) -0.018(3) -0.020(3) -0.022(2)
C59 0.067(3) 0.052(3) 0.101(4) -0.006(3) 0.001(3) -0.029(2)
C60 0.082(3) 0.053(3) 0.065(3) -0.013(2) -0.005(2) -0.013(2)
C61 0.081(3) 0.042(2) 0.071(3) -0.023(2) -0.001(2) -0.025(2)
C62 0.056(2) 0.040(2) 0.075(3) -0.0311(19) 0.0037(18) -0.0188(17)

loop_
_atom_type_symbol
_atom_type_description
_atom_type_scat_dispersion_real
_atom_type_scat_dispersion_imag
_atom_type_scat_source
C C 0.0033 0.0016 'International Tables Vol C Tables 4.2.6.8 and 6.1.1.4'
H H 0.0000 0.0000 'International Tables Vol C Tables 4.2.6.8 and 6.1.1.4'
N N 0.0061 0.0033 'International Tables Vol C Tables 4.2.6.8 and 6.1.1.4'
O O 0.0106 0.0060 'International Tables Vol C Tables 4.2.6.8 and 6.1.1.4'
Ti Ti 0.2776 0.4457 'International Tables Vol C Tables 4.2.6.8 and 6.1.1.4'

loop_
_geom_angle_atom_site_label_1
_geom_angle_atom_site_label_2
_geom_angle_atom_site_label_3
_geom_angle
O6 Ti1 O2 107.58(8)
O6 Ti1 O1 90.58(7)
O2 Ti1 O1 95.28(7)
O6 Ti1 O5 94.88(7)
O2 Ti1 O5 91.03(7)
O1 Ti1 O5 170.03(7)
O6 Ti1 N2 91.62(7)
O2 Ti1 N2 159.13(7)
O1 Ti1 N2 92.55(7)
O5 Ti1 N2 78.97(6)
O6 Ti1 N1 161.81(7)
O2 Ti1 N1 88.79(7)
O1 Ti1 N1 79.80(6)
O5 Ti1 N1 92.65(7)
N2 Ti1 N1 73.59(6)
C1 O1 Ti1 146.63(15)
C12 O2 Ti1 138.74(18)
C19 O3 C23 105.2(2)
C20 O4 C23 105.7(2)
C40 O5 Ti1 146.67(15)
C46 O6 Ti1 141.71(16)
C29 O7 C33 105.5(2)
C30 O8 C33 105.64(19)
C24 N1 C15 109.14(18)
C24 N1 C16 112.00(17)
C15 N1 C16 108.86(17)
C24 N1 Ti1 110.16(13)
C15 N1 Ti1 109.04(13)
C16 N1 Ti1 107.57(13)
C25 N2 C34 109.45(17)
C25 N2 C26 112.82(17)
C34 N2 C26 108.34(17)
C25 N2 Ti1 108.93(13)
C34 N2 Ti1 108.56(13)
C26 N2 Ti1 108.67(13)
O1 C1 C6 118.1(2)
O1 C1 C2 121.2(2)
C6 C1 C2 120.6(2)
C3 C2 C1 116.6(2)
C3 C2 C7 121.7(2)
C1 C2 C7 121.5(2)
C2 C3 C4 123.6(2)
C2 C3 H3 118.2
C4 C3 H3 118.2
C5 C4 C3 117.7(2)
C5 C4 C11 121.3(2)
C3 C4 C11 120.9(2)
C4 C5 C6 121.4(2)
C4 C5 H5 119.3
C6 C5 H5 119.3
C5 C6 C1 119.8(2)
C5 C6 C15 120.6(2)
C1 C6 C15 119.6(2)
C9 C7 C10 107.3(2)
C9 C7 C8 109.6(2)
C10 C7 C8 108.3(2)
C9 C7 C2 112.17(19)
C10 C7 C2 111.6(2)
C8 C7 C2 107.76(19)
C7 C8 H8A 109.5
C7 C8 H8B 109.5
H8A C8 H8B 109.5
C7 C8 H8C 109.5
H8A C8 H8C 109.5
H8B C8 H8C 109.5
C7 C9 H9A 109.5
C7 C9 H9B 109.5
H9A C9 H9B 109.5
C7 C9 H9C 109.5
H9A C9 H9C 109.5
H9B C9 H9C 109.5
C7 C10 H10A 109.5
C7 C10 H10B 109.5
H10A C10 H10B 109.5
C7 C10 H10C 109.5
H10A C10 H10C 109.5
H10B C10 H10C 109.5
C4 C11 H11A 109.5
C4 C11 H11B 109.5
H11A C11 H11B 109.5
C4 C11 H11C 109.5
H11A C11 H11C 109.5
H11B C11 H11C 109.5
O2 C12 C14 114.8(3)
O2 C12 C13 108.4(3)
C14 C12 C13 115.1(3)
O2 C12 H12 105.9
C14 C12 H12 105.9
C13 C12 H12 105.9
C12 C13 H13A 109.5
C12 C13 H13B 109.5
H13A C13 H13B 109.5
C12 C13 H13C 109.5
H13A C13 H13C 109.5
H13B C13 H13C 109.5
C12 C14 H14A 109.5
C12 C14 H14B 109.5
H14A C14 H14B 109.5
C12 C14 H14C 109.5
H14A C14 H14C 109.5
H14B C14 H14C 109.5
N1 C15 C6 114.82(19)
N1 C15 H15A 108.6
C6 C15 H15A 108.6
N1 C15 H15B 108.6
C6 C15 H15B 108.6
H15A C15 H15B 107.5
N1 C16 C17 116.63(19)
N1 C16 H16A 108.1
C17 C16 H16A 108.1
N1 C16 H16B 108.1
C17 C16 H16B 108.1
H16A C16 H16B 107.3
C22 C17 C18 118.9(2)
C22 C17 C16 120.0(2)
C18 C17 C16 121.1(2)
C19 C18 C17 118.0(2)
C19 C18 H18 121.0
C17 C18 H18 121.0
C18 C19 C20 121.9(2)
C18 C19 O3 127.8(3)
C20 C19 O3 110.3(2)
C21 C20 C19 121.7(2)
C21 C20 O4 128.5(3)
C19 C20 O4 109.8(3)
C20 C21 C22 117.0(3)
C20 C21 H21 121.5
C22 C21 H21 121.5
C21 C22 C17 122.4(2)
C21 C22 H22 118.8
C17 C22 H22 118.8
O3 C23 O4 108.1(2)
O3 C23 H23A 110.1
O4 C23 H23A 110.1
O3 C23 H23B 110.1
O4 C23 H23B 110.1
H23A C23 H23B 108.4
N1 C24 C25 110.58(19)
N1 C24 H24A 109.5
C25 C24 H24A 109.5
N1 C24 H24B 109.5
C25 C24 H24B 109.5
H24A C24 H24B 108.1
N2 C25 C24 110.41(18)
N2 C25 H25A 109.6
C24 C25 H25A 109.6
N2 C25 H25B 109.6
C24 C25 H25B 109.6
H25A C25 H25B 108.1
N2 C26 C27 117.51(18)
N2 C26 H26A 107.9
C27 C26 H26A 107.9
N2 C26 H26B 107.9
C27 C26 H26B 107.9
H26A C26 H26B 107.2
C32 C27 C28 119.1(2)
C32 C27 C26 121.7(2)
C28 C27 C26 119.2(2)
C29 C28 C27 117.4(2)
C29 C28 H28 121.3
C27 C28 H28 121.3
C28 C29 C30 122.5(2)
C28 C29 O7 127.7(2)
C30 C29 O7 109.8(2)
C31 C30 O8 128.2(2)
C31 C30 C29 121.6(2)
O8 C30 C29 110.2(2)
C30 C31 C32 117.0(2)
C30 C31 H31 121.5
C32 C31 H31 121.5
C27 C32 C31 122.4(2)
C27 C32 H32 118.8
C31 C32 H32 118.8
O8 C33 O7 108.6(2)
O8 C33 H33A 110.0
O7 C33 H33A 110.0
O8 C33 H33B 110.0
O7 C33 H33B 110.0
H33A C33 H33B 108.3
N2 C34 C35 114.72(19)
N2 C34 H34A 108.6
C35 C34 H34A 108.6
N2 C34 H34B 108.6
C35 C34 H34B 108.6
H34A C34 H34B 107.6
C36 C35 C40 119.8(2)
C36 C35 C34 120.4(2)
C40 C35 C34 119.9(2)
C37 C36 C35 121.6(2)
C37 C36 H36 119.2
C35 C36 H36 119.2
C36 C37 C38 117.5(2)
C36 C37 C41 121.7(2)
C38 C37 C41 120.8(2)
C37 C38 C39 123.5(2)
C37 C38 H38 118.2
C39 C38 H38 118.2
C38 C39 C40 117.0(2)
C38 C39 C42 121.5(2)
C40 C39 C42 121.4(2)
O5 C40 C35 118.6(2)
O5 C40 C39 121.3(2)
C35 C40 C39 120.1(2)
C37 C41 H41A 109.5
C37 C41 H41B 109.5
H41A C41 H41B 109.5
C37 C41 H41C 109.5
H41A C41 H41C 109.5
H41B C41 H41C 109.5
C43 C42 C44 107.3(2)
C43 C42 C39 112.1(2)
C44 C42 C39 112.5(2)
C43 C42 C45 108.7(2)
C44 C42 C45 108.2(2)
C39 C42 C45 108.0(2)
C42 C43 H43A 109.5
C42 C43 H43B 109.5
H43A C43 H43B 109.5
C42 C43 H43C 109.5
H43A C43 H43C 109.5
H43B C43 H43C 109.5
C42 C44 H44A 109.5
C42 C44 H44B 109.5
H44A C44 H44B 109.5
C42 C44 H44C 109.5
H44A C44 H44C 109.5
H44B C44 H44C 109.5
C42 C45 H45A 109.5
C42 C45 H45B 109.5
H45A C45 H45B 109.5
C42 C45 H45C 109.5
H45A C45 H45C 109.5
H45B C45 H45C 109.5
O6 C46 C48 110.4(2)
O6 C46 C47 108.0(2)
C48 C46 C47 112.1(3)
O6 C46 H46 108.7
C48 C46 H46 108.7
C47 C46 H46 108.7
C46 C47 H47A 109.5
C46 C47 H47B 109.5
H47A C47 H47B 109.5
C46 C47 H47C 109.5
H47A C47 H47C 109.5
H47B C47 H47C 109.5
C46 C48 H48A 109.5
C46 C48 H48B 109.5
H48A C48 H48B 109.5
C46 C48 H48C 109.5
H48A C48 H48C 109.5
H48B C48 H48C 109.5
C50 C49 H49A 109.5
C50 C49 H49B 109.5
H49A C49 H49B 109.5
C50 C49 H49C 109.5
H49A C49 H49C 109.5
H49B C49 H49C 109.5
C55 C50 C51 118.7(5)
C55 C50 C49 120.5(5)
C51 C50 C49 120.7(5)
C52 C51 C50 120.9(5)
C52 C51 H51 119.5
C50 C51 H51 119.5
C51 C52 C53 121.3(5)
C51 C52 H52 119.4
C53 C52 H52 119.4
C54 C53 C52 116.3(6)
C54 C53 H53 121.9
C52 C53 H53 121.9
C55 C54 C53 122.4(4)
C55 C54 H54 118.8
C53 C54 H54 118.8
C50 C55 C54 120.2(5)
C50 C55 H55 119.9
C54 C55 H55 119.9
C57 C56 H56A 109.5
C57 C56 H56B 109.5
H56A C56 H56B 109.5
C57 C56 H56C 109.5
H56A C56 H56C 109.5
H56B C56 H56C 109.5
C58 C57 C62 117.8(4)
C58 C57 C56 120.6(4)
C62 C57 C56 121.6(4)
C57 C58 C59 121.7(4)
C57 C58 H58 119.2
C59 C58 H58 119.2
C58 C59 C60 120.9(4)
C58 C59 H59 119.6
C60 C59 H59 119.6
C61 C60 C59 117.2(4)
C61 C60 H60 121.4
C59 C60 H60 121.4
C62 C61 C60 120.5(4)
C62 C61 H61 119.7
C60 C61 H61 119.7
C61 C62 C57 121.9(4)
C61 C62 H62 119.1
C57 C62 H62 119.1

loop_
_geom_bond_atom_site_label_1
_geom_bond_atom_site_label_2
_geom_bond_distance
Ti1 O6 1.8127(17)
Ti1 O2 1.8147(16)
Ti1 O1 1.8961(16)
Ti1 O5 1.9036(16)
Ti1 N2 2.3942(19)
Ti1 N1 2.430(2)
O1 C1 1.343(3)
O2 C12 1.412(3)
O3 C19 1.377(3)
O3 C23 1.438(4)
O4 C20 1.375(3)
O4 C23 1.434(4)
O5 C40 1.336(3)
O6 C46 1.409(3)
O7 C29 1.378(3)
O7 C33 1.430(3)
O8 C30 1.374(3)
O8 C33 1.425(3)
N1 C24 1.480(3)
N1 C15 1.496(3)
N1 C16 1.511(3)
N2 C25 1.489(3)
N2 C34 1.488(3)
N2 C26 1.507(3)
C1 C6 1.400(3)
C1 C2 1.418(3)
C2 C3 1.398(3)
C2 C7 1.544(3)
C3 C4 1.393(3)
C3 H3 0.9500
C4 C5 1.386(3)
C4 C11 1.509(4)
C5 C6 1.389(3)
C5 H5 0.9500
C6 C15 1.512(3)
C7 C9 1.531(4)
C7 C10 1.536(3)
C7 C8 1.535(3)
C8 H8A 0.9800
C8 H8B 0.9800
C8 H8C 0.9800
C9 H9A 0.9800
C9 H9B 0.9800
C9 H9C 0.9800
C10 H10A 0.9800
C10 H10B 0.9800
C10 H10C 0.9800
C11 H11A 0.9800
C11 H11B 0.9800
C11 H11C 0.9800
C12 C14 1.437(4)
C12 C13 1.506(4)
C12 H12 1.0000
C13 H13A 0.9800
C13 H13B 0.9800
C13 H13C 0.9800
C14 H14A 0.9800
C14 H14B 0.9800
C14 H14C 0.9800
C15 H15A 0.9900
C15 H15B 0.9900
C16 C17 1.514(3)
C16 H16A 0.9900
C16 H16B 0.9900
C17 C22 1.399(3)
C17 C18 1.403(3)
C18 C19 1.373(3)
C18 H18 0.9500
C19 C20 1.380(4)
C20 C21 1.366(4)
C21 C22 1.394(4)
C21 H21 0.9500
C22 H22 0.9500
C23 H23A 0.9900
C23 H23B 0.9900
C24 C25 1.506(3)
C24 H24A 0.9900
C24 H24B 0.9900
C25 H25A 0.9900
C25 H25B 0.9900
C26 C27 1.512(3)
C26 H26A 0.9900
C26 H26B 0.9900
C27 C32 1.396(3)
C27 C28 1.412(3)
C28 C29 1.372(3)
C28 H28 0.9500
C29 C30 1.377(4)
C30 C31 1.367(4)
C31 C32 1.395(3)
C31 H31 0.9500
C32 H32 0.9500
C33 H33A 0.9900
C33 H33B 0.9900
C34 C35 1.510(3)
C34 H34A 0.9900
C34 H34B 0.9900
C35 C36 1.394(3)
C35 C40 1.404(3)
C36 C37 1.388(3)
C36 H36 0.9500
C37 C38 1.394(3)
C37 C41 1.511(3)
C38 C39 1.402(3)
C38 H38 0.9500
C39 C40 1.419(3)
C39 C42 1.538(3)
C41 H41A 0.9800
C41 H41B 0.9800
C41 H41C 0.9800
C42 C43 1.530(4)
C42 C44 1.534(4)
C42 C45 1.543(4)
C43 H43A 0.9800
C43 H43B 0.9800
C43 H43C 0.9800
C44 H44A 0.9800
C44 H44B 0.9800
C44 H44C 0.9800
C45 H45A 0.9800
C45 H45B 0.9800
C45 H45C 0.9800
C46 C48 1.508(4)
C46 C47 1.529(4)
C46 H46 1.0000
C47 H47A 0.9800
C47 H47B 0.9800
C47 H47C 0.9800
C48 H48A 0.9800
C48 H48B 0.9800
C48 H48C 0.9800
C49 C50 1.445(6)
C49 H49A 0.9800
C49 H49B 0.9800
C49 H49C 0.9800
C50 C55 1.352(6)
C50 C51 1.407(6)
C51 C52 1.359(7)
C51 H51 0.9500
C52 C53 1.399(7)
C52 H52 0.9500
C53 C54 1.392(6)
C53 H53 0.9500
C54 C55 1.384(6)
C54 H54 0.9500
C55 H55 0.9500
C56 C57 1.502(5)
C56 H56A 0.9800
C56 H56B 0.9800
C56 H56C 0.9800
C57 C58 1.356(5)
C57 C62 1.381(4)
C58 C59 1.366(6)
C58 H58 0.9500
C59 C60 1.396(6)
C59 H59 0.9500
C60 C61 1.386(5)
C60 H60 0.9500
C61 C62 1.363(5)
C61 H61 0.9500
C62 H62 0.9500

loop_
_geom_torsion_atom_site_label_1
_geom_torsion_atom_site_label_2
_geom_torsion_atom_site_label_3
_geom_torsion_atom_site_label_4
_geom_torsion
O6 Ti1 O1 C1 157.3(3)
O2 Ti1 O1 C1 -95.0(3)
O5 Ti1 O1 C1 34.1(6)
N2 Ti1 O1 C1 65.6(3)
N1 Ti1 O1 C1 -7.2(3)
O6 Ti1 O2 C12 75.4(3)
O1 Ti1 O2 C12 -16.9(3)
O5 Ti1 O2 C12 170.8(3)
N2 Ti1 O2 C12 -128.5(3)
N1 Ti1 O2 C12 -96.6(3)
O6 Ti1 O5 C40 -81.2(3)
O2 Ti1 O5 C40 171.1(3)
O1 Ti1 O5 C40 41.7(6)
N2 Ti1 O5 C40 9.5(3)
N1 Ti1 O5 C40 82.2(3)
O2 Ti1 O6 C46 78.4(3)
O1 Ti1 O6 C46 174.1(3)
O5 Ti1 O6 C46 -14.2(3)
N2 Ti1 O6 C46 -93.3(3)
N1 Ti1 O6 C46 -128.3(3)
O6 Ti1 N1 C24 26.6(3)
O2 Ti1 N1 C24 -178.78(14)
O1 Ti1 N1 C24 85.64(14)
O5 Ti1 N1 C24 -87.80(14)
N2 Ti1 N1 C24 -10.11(13)
O6 Ti1 N1 C15 -93.1(3)
O2 Ti1 N1 C15 61.47(14)
O1 Ti1 N1 C15 -34.12(14)
O5 Ti1 N1 C15 152.45(14)
N2 Ti1 N1 C15 -129.86(14)
O6 Ti1 N1 C16 148.9(2)
O2 Ti1 N1 C16 -56.44(14)
O1 Ti1 N1 C16 -152.03(15)
O5 Ti1 N1 C16 34.54(14)
N2 Ti1 N1 C16 112.22(14)
O6 Ti1 N2 C25 171.41(14)
O2 Ti1 N2 C25 14.1(3)
O1 Ti1 N2 C25 -97.94(14)
O5 Ti1 N2 C25 76.75(14)
N1 Ti1 N2 C25 -19.35(13)
O6 Ti1 N2 C34 52.31(14)
O2 Ti1 N2 C34 -105.0(2)
O1 Ti1 N2 C34 142.96(14)
O5 Ti1 N2 C34 -42.35(14)
N1 Ti1 N2 C34 -138.46(14)
O6 Ti1 N2 C26 -65.32(15)
O2 Ti1 N2 C26 137.4(2)
O1 Ti1 N2 C26 25.33(15)
O5 Ti1 N2 C26 -159.97(15)
N1 Ti1 N2 C26 103.92(15)
Ti1 O1 C1 C6 21.9(4)
Ti1 O1 C1 C2 -158.56(19)
O1 C1 C2 C3 175.3(2)
C6 C1 C2 C3 -5.2(3)
O1 C1 C2 C7 -10.8(3)
C6 C1 C2 C7 168.7(2)
C1 C2 C3 C4 0.4(3)
C7 C2 C3 C4 -173.5(2)
C2 C3 C4 C5 3.7(4)
C2 C3 C4 C11 -175.4(2)
C3 C4 C5 C6 -3.1(3)
C11 C4 C5 C6 176.0(2)
C4 C5 C6 C1 -1.5(4)
C4 C5 C6 C15 175.1(2)
O1 C1 C6 C5 -174.6(2)
C2 C1 C6 C5 5.9(3)
O1 C1 C6 C15 8.7(3)
C2 C1 C6 C15 -170.8(2)
C3 C2 C7 C9 -130.1(2)
C1 C2 C7 C9 56.2(3)
C3 C2 C7 C10 -9.7(3)
C1 C2 C7 C10 176.7(2)
C3 C2 C7 C8 109.2(3)
C1 C2 C7 C8 -64.4(3)
Ti1 O2 C12 C14 -77.2(4)
Ti1 O2 C12 C13 152.5(2)
C24 N1 C15 C6 -54.9(2)
C16 N1 C15 C6 -177.42(19)
Ti1 N1 C15 C6 65.5(2)
C5 C6 C15 N1 128.1(2)
C1 C6 C15 N1 -55.2(3)
C24 N1 C16 C17 -70.4(3)
C15 N1 C16 C17 50.4(3)
Ti1 N1 C16 C17 168.42(16)
N1 C16 C17 C22 -98.8(3)
N1 C16 C17 C18 81.3(3)
C22 C17 C18 C19 2.0(3)
C16 C17 C18 C19 -178.0(2)
C17 C18 C19 C20 -2.3(4)
C17 C18 C19 O3 177.0(2)
C23 O3 C19 C18 174.5(3)
C23 O3 C19 C20 -6.1(3)
C18 C19 C20 C21 1.0(4)
O3 C19 C20 C21 -178.4(2)
C18 C19 C20 O4 179.9(2)
O3 C19 C20 O4 0.5(3)
C23 O4 C20 C21 -175.8(3)
C23 O4 C20 C19 5.4(3)
C19 C20 C21 C22 0.5(4)
O4 C20 C21 C22 -178.2(3)
C20 C21 C22 C17 -0.7(4)
C18 C17 C22 C21 -0.6(4)
C16 C17 C22 C21 179.5(2)
C19 O3 C23 O4 9.4(3)
C20 O4 C23 O3 -9.1(3)
C15 N1 C24 C25 158.23(18)
C16 N1 C24 C25 -81.2(2)
Ti1 N1 C24 C25 38.5(2)
C34 N2 C25 C24 165.82(18)
C26 N2 C25 C24 -73.5(2)
Ti1 N2 C25 C24 47.3(2)
N1 C24 C25 N2 -59.0(2)
C25 N2 C26 C27 -62.4(3)
C34 N2 C26 C27 59.0(3)
Ti1 N2 C26 C27 176.72(17)
N2 C26 C27 C32 80.4(3)
N2 C26 C27 C28 -102.5(2)
C32 C27 C28 C29 -0.1(3)
C26 C27 C28 C29 -177.3(2)
C27 C28 C29 C30 -1.2(3)
C27 C28 C29 O7 179.6(2)
C33 O7 C29 C28 176.3(2)
C33 O7 C29 C30 -3.0(3)
C33 O8 C30 C31 -178.3(2)
C33 O8 C30 C29 2.4(3)
C28 C29 C30 C31 1.6(4)
O7 C29 C30 C31 -179.0(2)
C28 C29 C30 O8 -178.9(2)
O7 C29 C30 O8 0.4(3)
O8 C30 C31 C32 179.9(2)
C29 C30 C31 C32 -0.7(4)
C28 C27 C32 C31 1.0(4)
C26 C27 C32 C31 178.1(2)
C30 C31 C32 C27 -0.5(4)
C30 O8 C33 O7 -4.2(3)
C29 O7 C33 O8 4.4(3)
C25 N2 C34 C35 -50.7(2)
C26 N2 C34 C35 -174.09(19)
Ti1 N2 C34 C35 68.1(2)
N2 C34 C35 C36 130.2(2)
N2 C34 C35 C40 -50.3(3)
C40 C35 C36 C37 -0.8(4)
C34 C35 C36 C37 178.8(2)
C35 C36 C37 C38 -3.7(4)
C35 C36 C37 C41 175.6(2)
C36 C37 C38 C39 2.5(4)
C41 C37 C38 C39 -176.8(2)
C37 C38 C39 C40 3.1(4)
C37 C38 C39 C42 -173.3(2)
Ti1 O5 C40 C35 8.1(4)
Ti1 O5 C40 C39 -172.32(19)
C36 C35 C40 O5 -173.8(2)
C34 C35 C40 O5 6.6(3)
C36 C35 C40 C39 6.6(4)
C34 C35 C40 C39 -173.0(2)
C38 C39 C40 O5 172.9(2)
C42 C39 C40 O5 -10.8(4)
C38 C39 C40 C35 -7.6(3)
C42 C39 C40 C35 168.8(2)
C38 C39 C42 C43 -7.5(3)
C40 C39 C42 C43 176.3(2)
C38 C39 C42 C44 -128.6(3)
C40 C39 C42 C44 55.2(3)
C38 C39 C42 C45 112.1(3)
C40 C39 C42 C45 -64.1(3)
Ti1 O6 C46 C48 -86.3(3)
Ti1 O6 C46 C47 150.8(2)
C55 C50 C51 C52 2.0(7)
C49 C50 C51 C52 178.1(5)
C50 C51 C52 C53 -4.7(8)
C51 C52 C53 C54 5.5(8)
C52 C53 C54 C55 -3.9(7)
C51 C50 C55 C54 -0.4(7)
C49 C50 C55 C54 -176.4(4)
C53 C54 C55 C50 1.4(7)
C62 C57 C58 C59 2.2(6)
C56 C57 C58 C59 -177.1(4)
C57 C58 C59 C60 -1.0(7)
C58 C59 C60 C61 -1.0(6)
C59 C60 C61 C62 1.6(6)
C60 C61 C62 C57 -0.4(6)
C58 C57 C62 C61 -1.5(5)
C56 C57 C62 C61 177.8(3)
